data_2235730
loop_
_publ_author_name
'Yu, Xiao-Ke'
'Zhu, Hong-Lin'

_publ_section_title
;
 Poly[[pentaaqua(\m~4~-pyridine-2,4,6-tricarboxylato)(\m~3~-pyridine-2,4,6-tricarboxylato)diterbium(III)]
 monohydrate]
;
_journal_coeditor_code BG2463
_journal_issue 8
_journal_name_full 'Acta Crystallographica Section E'
_journal_page_first m1133
_journal_page_last m1134
_journal_paper_doi 10.1107/S1600536812032898
_journal_volume 68
_journal_year 2012
_chemical_formula_iupac '[Tb2 (C8 H2 N O6)2 (H2 O)5], H2 O'
_chemical_formula_moiety 'C16 H14 N2 O17 Tb2, H2 O'
_chemical_formula_sum 'C16 H16 N2 O18 Tb2'
_chemical_formula_weight 842.15
_chemical_name_systematic
;
Poly[[pentaaqua(\m~4~-pyridine-2,4,6-tricarboxylato)(\m~3~-pyridine-
2,4,6-tricarboxylato)diterbium(III)] monohydrate]
;
_space_group_IT_number 14
_symmetry_cell_setting monoclinic
_symmetry_space_group_name_Hall '-P 2yn'
_symmetry_space_group_name_H-M 'P 1 21/n 1'
_atom_sites_solution_hydrogens geom
_atom_sites_solution_primary direct
_atom_sites_solution_secondary difmap
_audit_creation_method SHELXL-97
_cell_angle_alpha 90.00
_cell_angle_beta 111.98(3)
_cell_angle_gamma 90.00
_cell_formula_units_Z 4
_cell_length_a 18.426(4)
_cell_length_b 6.9082(14)
_cell_length_c 18.583(4)
_cell_measurement_temperature 293(2)
_cell_measurement_theta_max 27.5
_cell_measurement_theta_min 3.2
_cell_volume 2193.5(9)
_computing_cell_refinement 'RAPID-AUTO (Rigaku, 1998)'
_computing_data_collection 'RAPID-AUTO (Rigaku, 1998)'
_computing_data_reduction 'CrystalStructure (Rigaku/MSC, 2004)'
_computing_molecular_graphics 'SHELXTL (Sheldrick, 2008)'
_computing_publication_material 'SHELXL97 (Sheldrick, 2008'
_computing_structure_refinement 'SHELXL97 (Sheldrick, 2008)'
_computing_structure_solution 'SHELXS97 (Sheldrick, 2008)'
_diffrn_ambient_temperature 293(2)
_diffrn_measured_fraction_theta_full 0.994
_diffrn_measured_fraction_theta_max 0.994
_diffrn_measurement_device_type 'Rigaku R-AXIS RAPID'
_diffrn_measurement_method '\w scans'
_diffrn_radiation_monochromator graphite
_diffrn_radiation_source 'fine-focus sealed tube'
_diffrn_radiation_type MoK\a
_diffrn_radiation_wavelength 0.71073
_diffrn_reflns_av_R_equivalents 0.0406
_diffrn_reflns_av_sigmaI/netI 0.0317
_diffrn_reflns_limit_h_max 23
_diffrn_reflns_limit_h_min -22
_diffrn_reflns_limit_k_max 8
_diffrn_reflns_limit_k_min -8
_diffrn_reflns_limit_l_max 23
_diffrn_reflns_limit_l_min -23
_diffrn_reflns_number 20352
_diffrn_reflns_theta_full 27.32
_diffrn_reflns_theta_max 27.32
_diffrn_reflns_theta_min 3.18
_exptl_absorpt_coefficient_mu 6.495
_exptl_absorpt_correction_T_max 0.128
_exptl_absorpt_correction_T_min 0.101
_exptl_absorpt_correction_type multi-scan
_exptl_absorpt_process_details '(ABSCOR; Higashi, 1995)'
_exptl_crystal_colour colorless
_exptl_crystal_density_diffrn 2.550
_exptl_crystal_density_method 'not measured'
_exptl_crystal_description block
_exptl_crystal_F_000 1600
_exptl_crystal_size_max 0.38
_exptl_crystal_size_mid 0.34
_exptl_crystal_size_min 0.31
_refine_diff_density_max 1.066
_refine_diff_density_min -1.335
_refine_ls_extinction_coef 0.00271(8)
_refine_ls_extinction_expression Fc^*^=kFc[1+0.001xFc^2^\l^3^/sin(2\q)]^-1/4^
_refine_ls_extinction_method 'SHELXL97 (Sheldrick, 2008)'
_refine_ls_goodness_of_fit_ref 1.197
_refine_ls_hydrogen_treatment constr
_refine_ls_matrix_type full
_refine_ls_number_parameters 344
_refine_ls_number_reflns 4912
_refine_ls_number_restraints 0
_refine_ls_restrained_S_all 1.197
_refine_ls_R_factor_all 0.0238
_refine_ls_R_factor_gt 0.0200
_refine_ls_shift/su_max 0.002
_refine_ls_shift/su_mean 0.000
_refine_ls_structure_factor_coef Fsqd
_refine_ls_weighting_details 'calc w=1/[\s^2^(Fo^2^)+(0.0000P)^2^+4.3115P] where P=(Fo^2^+2Fc^2^)/3'
_refine_ls_weighting_scheme calc
_refine_ls_wR_factor_gt 0.0443
_refine_ls_wR_factor_ref 0.0447
_reflns_number_gt 4764
_reflns_number_total 4912
_reflns_threshold_expression I>2\s(I)
_cod_data_source_file bg2463.cif
_cod_data_source_block I
_cod_original_cell_volume 2193.6(8)
_cod_original_sg_symbol_H-M 'P 21/n'
_cod_database_code 2235730
_cod_database_fobs_code 2235730

loop_
_symmetry_equiv_pos_as_xyz
'x, y, z'
'-x+1/2, y+1/2, -z+1/2'
'-x, -y, -z'
'x-1/2, -y-1/2, z-1/2'

loop_
_atom_site_type_symbol
_atom_site_label
_atom_site_fract_x
_atom_site_fract_y
_atom_site_fract_z
_atom_site_U_iso_or_equiv
_atom_site_adp_type
_atom_site_calc_flag
_atom_site_refinement_flags
_atom_site_occupancy
_atom_site_symmetry_multiplicity
Tb Tb1 0.373479(7) 0.223057(19) 0.377229(7) 0.00937(5) Uani d . 1 1
Tb Tb2 0.375301(8) 0.251927(17) 0.896094(8) 0.00979(5) Uani d . 1 1
N N1 0.42976(13) 0.3322(3) 0.27869(13) 0.0120(4) Uani d . 1 1
C C1 0.38349(15) 0.4121(4) 0.21132(16) 0.0114(5) Uani d . 1 1
C C2 0.40676(16) 0.4340(4) 0.14843(16) 0.0133(5) Uani d . 1 1
H H2A 0.3734 0.4880 0.1020 0.016 Uiso calc R 1 1
C C3 0.48211(16) 0.3717(4) 0.15760(16) 0.0118(5) Uani d . 1 1
C C4 0.53247(16) 0.3018(4) 0.22990(16) 0.0124(5) Uani d . 1 1
H H4A 0.5838 0.2683 0.2381 0.015 Uiso calc R 1 1
C C5 0.50402(16) 0.2835(4) 0.28911(17) 0.0117(5) Uani d . 1 1
C C6 0.30262(16) 0.4654(4) 0.20976(16) 0.0129(5) Uani d . 1 1
O O1 0.25948(12) 0.5738(3) 0.15823(12) 0.0172(4) Uani d . 1 1
O O2 0.28622(12) 0.3911(3) 0.26523(12) 0.0199(5) Uani d . 1 1
C C7 0.50831(16) 0.3728(4) 0.08905(15) 0.0118(5) Uani d . 1 1
O O3 0.45963(13) 0.3158(3) 0.02548(12) 0.0209(4) Uani d . 1 1
O O4 0.57796(12) 0.4253(3) 0.10240(12) 0.0161(4) Uani d . 1 1
C C8 0.55027(16) 0.2057(4) 0.36969(16) 0.0128(5) Uani d . 1 1
O O5 0.62146(12) 0.1821(4) 0.39036(13) 0.0265(5) Uani d . 1 1
O O6 0.50974(12) 0.1686(3) 0.41138(12) 0.0177(4) Uani d . 1 1
O O7 0.36674(12) -0.0446(3) 0.29048(12) 0.0209(5) Uani d . 1 1
H H7B 0.3178 -0.0743 0.2654 0.025 Uiso d . 1 1
H H7A 0.3876 -0.0504 0.2574 0.025 Uiso d . 1 1
O O8 0.40741(13) 0.5604(3) 0.39763(14) 0.0258(5) Uani d . 1 1
H H8A 0.4527 0.6096 0.4200 0.031 Uiso d . 1 1
H H8B 0.3682 0.5986 0.4083 0.031 Uiso d . 1 1
O O9 0.37823(13) -0.0719(3) 0.45020(12) 0.0213(5) Uani d . 1 1
H H9A 0.4149 -0.0984 0.4934 0.026 Uiso d . 1 1
H H9B 0.3420 -0.1105 0.4649 0.026 Uiso d . 1 1
N N2 0.38187(14) 0.2851(3) 0.76431(14) 0.0118(5) Uani d . 1 1
C C9 0.31950(16) 0.3532(4) 0.70517(16) 0.0127(5) Uani d . 1 1
C C10 0.31708(17) 0.3629(4) 0.62886(16) 0.0148(6) Uani d . 1 1
H H10A 0.2727 0.4069 0.5885 0.018 Uiso calc R 1 1
C C11 0.38337(16) 0.3044(4) 0.61552(16) 0.0134(5) Uani d . 1 1
C C12 0.44858(17) 0.2370(4) 0.67751(17) 0.0124(6) Uani d . 1 1
H H12A 0.4938 0.2006 0.6699 0.015 Uiso calc R 1 1
C C13 0.44498(17) 0.2250(4) 0.75132(17) 0.0122(5) Uani d . 1 1
C C14 0.25274(16) 0.4193(4) 0.72878(16) 0.0138(5) Uani d . 1 1
O O10 0.19299(12) 0.4879(3) 0.67646(12) 0.0202(4) Uani d . 1 1
O O11 0.26267(12) 0.3988(3) 0.79939(12) 0.0215(5) Uani d . 1 1
C C15 0.38344(17) 0.3049(4) 0.53373(16) 0.0144(5) Uani d . 1 1
O O12 0.44733(13) 0.2845(3) 0.52418(13) 0.0209(5) Uani d . 1 1
O O13 0.31908(12) 0.3159(3) 0.47642(12) 0.0194(4) Uani d . 1 1
C C16 0.50943(16) 0.1457(4) 0.82340(16) 0.0121(5) Uani d . 1 1
O O14 0.57132(12) 0.0860(3) 0.81932(12) 0.0194(4) Uani d . 1 1
O O15 0.49393(12) 0.1463(3) 0.88514(11) 0.0184(4) Uani d . 1 1
O O16 0.39547(13) -0.0436(3) 0.97204(12) 0.0226(5) Uani d . 1 1
H H16B 0.4251 -0.0676 1.0162 0.027 Uiso d . 1 1
H H16A 0.3898 -0.1570 0.9529 0.027 Uiso d . 1 1
O O17 0.28287(12) 0.3108(4) 0.95346(13) 0.0257(5) Uani d . 1 1
H H17B 0.2358 0.3132 0.9261 0.031 Uiso d . 1 1
H H17A 0.2806 0.2465 0.9929 0.031 Uiso d . 1 1
O O18 0.21272(15) 0.6101(4) 0.42001(15) 0.0346(6) Uani d . 1 1
H H18B 0.2389 0.5106 0.4367 0.041 Uiso d . 1 1
H H18A 0.1688 0.5550 0.3908 0.041 Uiso d . 1 1

loop_
_atom_site_aniso_label
_atom_site_aniso_U_11
_atom_site_aniso_U_22
_atom_site_aniso_U_33
_atom_site_aniso_U_12
_atom_site_aniso_U_13
_atom_site_aniso_U_23
Tb1 0.00889(8) 0.01244(7) 0.00678(8) 0.00037(4) 0.00293(6) 0.00027(4)
Tb2 0.00709(8) 0.01571(8) 0.00572(8) -0.00047(4) 0.00141(6) 0.00003(4)
N1 0.0092(11) 0.0155(12) 0.0108(11) 0.0008(9) 0.0032(10) 0.0015(9)
C1 0.0086(13) 0.0135(13) 0.0111(13) 0.0009(10) 0.0023(11) 0.0012(10)
C2 0.0116(13) 0.0156(14) 0.0097(13) 0.0002(10) 0.0005(11) 0.0028(10)
C3 0.0130(13) 0.0123(13) 0.0105(13) -0.0037(10) 0.0050(11) -0.0019(9)
C4 0.0102(13) 0.0136(13) 0.0129(14) -0.0026(10) 0.0040(11) -0.0009(10)
C5 0.0099(13) 0.0134(13) 0.0105(14) -0.0017(10) 0.0025(12) -0.0005(10)
C6 0.0095(13) 0.0166(14) 0.0106(13) 0.0004(10) 0.0016(11) -0.0001(10)
O1 0.0122(10) 0.0235(11) 0.0148(10) 0.0044(8) 0.0038(9) 0.0062(8)
O2 0.0130(10) 0.0310(12) 0.0174(11) 0.0059(8) 0.0076(9) 0.0106(9)
C7 0.0139(13) 0.0121(13) 0.0093(13) 0.0016(10) 0.0044(11) 0.0018(9)
O3 0.0208(11) 0.0298(12) 0.0091(10) -0.0040(9) 0.0022(9) -0.0026(9)
O4 0.0141(10) 0.0208(11) 0.0154(10) -0.0023(8) 0.0080(9) 0.0000(8)
C8 0.0106(13) 0.0146(13) 0.0114(13) 0.0002(10) 0.0021(12) -0.0003(10)
O5 0.0103(11) 0.0439(15) 0.0230(13) 0.0050(9) 0.0037(10) 0.0105(10)
O6 0.0130(10) 0.0271(12) 0.0133(10) 0.0051(8) 0.0051(9) 0.0060(8)
O7 0.0140(10) 0.0330(12) 0.0176(11) -0.0037(9) 0.0081(9) -0.0103(9)
O8 0.0238(12) 0.0199(12) 0.0321(13) -0.0043(9) 0.0086(11) -0.0055(9)
O9 0.0241(12) 0.0237(11) 0.0151(11) 0.0032(9) 0.0063(10) 0.0067(8)
N2 0.0100(11) 0.0143(11) 0.0097(12) -0.0011(9) 0.0022(10) -0.0004(9)
C9 0.0130(13) 0.0137(13) 0.0104(13) 0.0008(10) 0.0033(11) 0.0008(10)
C10 0.0136(14) 0.0191(14) 0.0092(13) 0.0036(10) 0.0013(12) 0.0026(10)
C11 0.0159(14) 0.0146(13) 0.0095(14) -0.0004(11) 0.0043(12) -0.0023(10)
C12 0.0125(14) 0.0157(14) 0.0096(14) 0.0016(9) 0.0049(12) -0.0007(9)
C13 0.0114(14) 0.0120(13) 0.0128(14) 0.0002(10) 0.0039(12) -0.0005(10)
C14 0.0130(13) 0.0150(13) 0.0127(13) 0.0021(10) 0.0038(12) -0.0001(10)
O10 0.0159(10) 0.0283(12) 0.0122(10) 0.0099(9) 0.0006(9) 0.0038(8)
O11 0.0154(11) 0.0391(13) 0.0102(10) 0.0086(9) 0.0052(9) 0.0039(9)
C15 0.0191(15) 0.0151(14) 0.0095(13) 0.0016(11) 0.0060(12) -0.0002(10)
O12 0.0166(11) 0.0344(12) 0.0119(11) 0.0012(9) 0.0056(10) -0.0019(9)
O13 0.0169(11) 0.0307(12) 0.0095(10) 0.0043(9) 0.0036(9) -0.0018(9)
C16 0.0107(13) 0.0140(13) 0.0099(13) -0.0010(10) 0.0021(11) -0.0005(10)
O14 0.0131(10) 0.0293(12) 0.0167(11) 0.0063(8) 0.0067(9) 0.0022(8)
O15 0.0125(10) 0.0332(12) 0.0091(10) 0.0071(8) 0.0035(9) 0.0043(8)
O16 0.0265(12) 0.0206(11) 0.0132(11) 0.0038(9) -0.0011(10) 0.0027(8)
O17 0.0107(10) 0.0488(15) 0.0182(12) 0.0049(10) 0.0060(10) 0.0052(10)
O18 0.0298(14) 0.0369(15) 0.0294(14) 0.0125(11) 0.0023(12) -0.0028(11)

loop_
_atom_type_symbol
_atom_type_description
_atom_type_scat_dispersion_real
_atom_type_scat_dispersion_imag
_atom_type_scat_source
C C 0.0033 0.0016 'International Tables Vol C Tables 4.2.6.8 and 6.1.1.4'
H H 0.0000 0.0000 'International Tables Vol C Tables 4.2.6.8 and 6.1.1.4'
N N 0.0061 0.0033 'International Tables Vol C Tables 4.2.6.8 and 6.1.1.4'
O O 0.0106 0.0060 'International Tables Vol C Tables 4.2.6.8 and 6.1.1.4'
Tb Tb -0.1723 4.1537 'International Tables Vol C Tables 4.2.6.8 and 6.1.1.4'

loop_
_geom_angle_atom_site_label_1
_geom_angle_atom_site_label_2
_geom_angle_atom_site_label_3
_geom_angle_site_symmetry_1
_geom_angle_site_symmetry_3
_geom_angle
O6 Tb1 O2 . . 127.28(7)
O6 Tb1 O8 . . 85.70(8)
O2 Tb1 O8 . . 73.64(8)
O6 Tb1 O7 . . 80.97(7)
O2 Tb1 O7 . . 86.64(8)
O8 Tb1 O7 . . 142.08(8)
O6 Tb1 O9 . . 84.53(7)
O2 Tb1 O9 . . 139.62(7)
O8 Tb1 O9 . . 140.44(8)
O7 Tb1 O9 . . 73.38(8)
O6 Tb1 O13 . . 121.38(7)
O2 Tb1 O13 . . 101.12(7)
O8 Tb1 O13 . . 77.68(8)
O7 Tb1 O13 . . 138.92(7)
O9 Tb1 O13 . . 75.12(7)
O6 Tb1 O1 . 2_545 146.61(7)
O2 Tb1 O1 . 2_545 72.52(7)
O8 Tb1 O1 . 2_545 127.62(7)
O7 Tb1 O1 . 2_545 73.14(7)
O9 Tb1 O1 . 2_545 68.26(8)
O13 Tb1 O1 . 2_545 71.10(7)
O6 Tb1 N1 . . 64.09(7)
O2 Tb1 N1 . . 63.37(7)
O8 Tb1 N1 . . 70.91(8)
O7 Tb1 N1 . . 71.31(7)
O9 Tb1 N1 . . 135.54(7)
O13 Tb1 N1 . . 147.75(8)
O1 Tb1 N1 2_545 . 123.80(7)
O6 Tb1 O12 . . 70.06(7)
O2 Tb1 O12 . . 138.79(8)
O8 Tb1 O12 . . 70.86(8)
O7 Tb1 O12 . . 134.56(7)
O9 Tb1 O12 . . 69.76(7)
O13 Tb1 O12 . . 51.34(7)
O1 Tb1 O12 2_545 . 114.86(7)
N1 Tb1 O12 . . 121.18(7)
O6 Tb1 C15 . . 95.68(8)
O2 Tb1 C15 . . 123.08(8)
O8 Tb1 C15 . . 74.82(8)
O7 Tb1 C15 . . 141.56(8)
O9 Tb1 C15 . . 68.18(8)
O13 Tb1 C15 . . 25.73(8)
O1 Tb1 C15 2_545 . 91.86(8)
N1 Tb1 C15 . . 141.02(8)
O12 Tb1 C15 . . 25.80(8)
O10 Tb2 O17 2_546 . 94.09(8)
O10 Tb2 O3 2_546 1_556 137.68(8)
O17 Tb2 O3 . 1_556 79.58(8)
O10 Tb2 O15 2_546 . 91.41(8)
O17 Tb2 O15 . . 158.69(7)
O3 Tb2 O15 1_556 . 82.50(8)
O10 Tb2 O4 2_546 3_666 148.23(7)
O17 Tb2 O4 . 3_666 98.76(8)
O3 Tb2 O4 1_556 3_666 73.56(7)
O15 Tb2 O4 . 3_666 87.06(7)
O10 Tb2 O11 2_546 . 76.71(8)
O17 Tb2 O11 . . 72.40(7)
O3 Tb2 O11 1_556 . 137.43(8)
O15 Tb2 O11 . . 128.91(7)
O4 Tb2 O11 3_666 . 79.69(8)
O10 Tb2 O16 2_546 . 67.14(8)
O17 Tb2 O16 . . 82.04(8)
O3 Tb2 O16 1_556 . 70.54(8)
O15 Tb2 O16 . . 81.17(8)
O4 Tb2 O16 3_666 . 143.32(7)
O11 Tb2 O16 . . 133.68(8)
O10 Tb2 N2 2_546 . 73.74(7)
O17 Tb2 N2 . . 137.12(8)
O3 Tb2 N2 1_556 . 136.26(8)
O15 Tb2 N2 . . 64.13(8)
O4 Tb2 N2 3_666 . 77.11(7)
O11 Tb2 N2 . . 64.84(7)
O16 Tb2 N2 . . 126.24(8)
C1 N1 C5 . . 119.5(2)
C1 N1 Tb1 . . 120.52(17)
C5 N1 Tb1 . . 119.27(18)
N1 C1 C2 . . 122.6(2)
N1 C1 C6 . . 113.1(2)
C2 C1 C6 . . 124.2(2)
C1 C2 C3 . . 117.8(2)
C1 C2 H2A . . 121.1
C3 C2 H2A . . 121.1
C2 C3 C4 . . 119.5(2)
C2 C3 C7 . . 120.4(2)
C4 C3 C7 . . 120.0(2)
C5 C4 C3 . . 118.6(3)
C5 C4 H4A . . 120.7
C3 C4 H4A . . 120.7
N1 C5 C4 . . 121.7(3)
N1 C5 C8 . . 113.2(2)
C4 C5 C8 . . 125.1(3)
O1 C6 O2 . . 125.8(3)
O1 C6 C1 . . 120.0(2)
O2 C6 C1 . . 114.2(2)
C6 O1 Tb1 . 2 137.01(18)
C6 O2 Tb1 . . 127.35(17)
O3 C7 O4 . . 126.3(3)
O3 C7 C3 . . 116.7(2)
O4 C7 C3 . . 117.0(2)
C7 O3 Tb2 . 1_554 170.3(2)
C7 O4 Tb2 . 3_666 127.23(17)
O5 C8 O6 . . 125.2(3)
O5 C8 C5 . . 119.6(3)
O6 C8 C5 . . 115.2(2)
C8 O6 Tb1 . . 126.89(18)
Tb1 O7 H7B . . 108.7
Tb1 O7 H7A . . 126.8
H7B O7 H7A . . 105.2
Tb1 O8 H8A . . 127.8
Tb1 O8 H8B . . 98.2
H8A O8 H8B . . 121.3
Tb1 O9 H9A . . 123.7
Tb1 O9 H9B . . 124.9
H9A O9 H9B . . 94.1
C13 N2 C9 . . 119.7(2)
C13 N2 Tb2 . . 120.68(19)
C9 N2 Tb2 . . 119.46(18)
N2 C9 C10 . . 122.5(2)
N2 C9 C14 . . 113.9(2)
C10 C9 C14 . . 123.6(2)
C11 C10 C9 . . 117.8(3)
C11 C10 H10A . . 121.1
C9 C10 H10A . . 121.1
C10 C11 C12 . . 119.4(2)
C10 C11 C15 . . 120.4(2)
C12 C11 C15 . . 120.2(2)
C11 C12 C13 . . 119.1(3)
C11 C12 H12A . . 120.5
C13 C12 H12A . . 120.5
N2 C13 C12 . . 121.4(3)
N2 C13 C16 . . 113.4(2)
C12 C13 C16 . . 125.2(2)
O10 C14 O11 . . 126.2(3)
O10 C14 C9 . . 117.3(2)
O11 C14 C9 . . 116.6(2)
C14 O10 Tb2 . 2_556 150.1(2)
C14 O11 Tb2 . . 124.96(18)
O12 C15 O13 . . 121.2(3)
O12 C15 C11 . . 119.3(3)
O13 C15 C11 . . 119.4(2)
O12 C15 Tb1 . . 63.24(15)
O13 C15 Tb1 . . 58.67(14)
C11 C15 Tb1 . . 168.1(2)
C15 O12 Tb1 . . 90.96(18)
C15 O13 Tb1 . . 95.60(16)
O14 C16 O15 . . 125.0(3)
O14 C16 C13 . . 119.9(2)
O15 C16 C13 . . 115.2(2)
C16 O15 Tb2 . . 126.57(18)
Tb2 O16 H16B . . 130.9
Tb2 O16 H16A . . 124.3
H16B O16 H16A . . 99.5
Tb2 O17 H17B . . 119.8
Tb2 O17 H17A . . 124.3
H17B O17 H17A . . 99.1
H18B O18 H18A . . 98.3

loop_
_geom_bond_atom_site_label_1
_geom_bond_atom_site_label_2
_geom_bond_site_symmetry_2
_geom_bond_distance
_geom_bond_publ_flag
Tb1 O1 2_545 2.508(2) y
Tb1 O2 . 2.400(2) y
Tb1 O6 . 2.378(2) y
Tb1 O7 . 2.426(2) y
Tb1 O8 . 2.406(2) y
Tb1 O9 . 2.431(2) y
Tb1 O12 . 2.590(2) y
Tb1 O13 . 2.489(2) y
Tb1 N1 . 2.534(2) y
Tb2 O3 1_556 2.365(2) y
Tb2 O4 3_666 2.387(2) y
Tb2 O10 2_546 2.336(2) y
Tb2 O11 . 2.403(2) y
Tb2 O15 . 2.384(2) y
Tb2 O16 . 2.430(2) y
Tb2 O17 . 2.358(2) y
Tb2 N2 . 2.507(2) y
N1 C1 . 1.342(3) ?
N1 C5 . 1.351(4) ?
C1 C2 . 1.396(4) ?
C1 C6 . 1.525(4) ?
C2 C3 . 1.402(4) ?
C2 H2A . 0.9300 ?
C3 C4 . 1.402(4) ?
C3 C7 . 1.522(4) ?
C4 C5 . 1.390(4) ?
C4 H4A . 0.9300 ?
C5 C8 . 1.517(4) ?
C6 O1 . 1.241(3) ?
C6 O2 . 1.285(3) ?
O1 Tb1 2 2.508(2) ?
C7 O3 . 1.250(3) ?
C7 O4 . 1.266(3) ?
O3 Tb2 1_554 2.365(2) ?
O4 Tb2 3_666 2.387(2) ?
C8 O5 . 1.232(3) ?
C8 O6 . 1.287(3) ?
O7 H7B . 0.8706 ?
O7 H7A . 0.8392 ?
O8 H8A . 0.8514 ?
O8 H8B . 0.8583 ?
O9 H9A . 0.8538 ?
O9 H9B . 0.8526 ?
N2 C13 . 1.339(4) ?
N2 C9 . 1.343(4) ?
C9 C10 . 1.404(4) ?
C9 C14 . 1.523(4) ?
C10 C11 . 1.394(4) ?
C10 H10A . 0.9300 ?
C11 C12 . 1.397(4) ?
C11 C15 . 1.520(4) ?
C12 C13 . 1.400(4) ?
C12 H12A . 0.9300 ?
C13 C16 . 1.521(4) ?
C14 O10 . 1.257(3) ?
C14 O11 . 1.263(3) ?
O10 Tb2 2_556 2.336(2) ?
C15 O12 . 1.262(4) ?
C15 O13 . 1.265(4) ?
C16 O14 . 1.241(3) ?
C16 O15 . 1.282(3) ?
O16 H16B . 0.8149 ?
O16 H16A . 0.8500 ?
O17 H17B . 0.8253 ?
O17 H17A . 0.8714 ?
O18 H18B . 0.8298 ?
O18 H18A . 0.8749 ?

loop_
_geom_hbond_atom_site_label_D
_geom_hbond_atom_site_label_H
_geom_hbond_atom_site_label_A
_geom_hbond_site_symmetry_A
_geom_hbond_distance_DH
_geom_hbond_distance_HA
_geom_hbond_distance_DA
_geom_hbond_angle_DHA
O7 H7A O14 3_656 0.84 1.86 2.700(3) 174.4
O7 H7B O2 2_545 0.87 1.80 2.651(3) 164.8
O8 H8A O12 3_666 0.85 1.89 2.741(3) 176.0
O8 H8B O9 1_565 0.86 2.39 2.844(3) 113.0
O9 H9A O5 3_656 0.85 2.56 3.057(3) 119.0
O9 H9A O6 3_656 0.85 1.86 2.711(3) 176.0
O9 H9B O5 3_656 0.85 2.56 3.057(3) 118.0
O16 H16A O4 3_656 0.85 2.30 3.101(3) 156.2
O16 H16B O15 3_657 0.81 1.96 2.766(3) 171.0
O17 H17A O18 2_546 0.87 1.84 2.705(4) 173.9
O17 H17B O5 4_566 0.82 1.95 2.759(3) 163.6
O18 H18A O14 4_565 0.87 2.04 2.911(4) 175.7
O18 H18B O13 1_555 0.83 1.92 2.745(4) 167.1
